data_7016902
loop_
_publ_author_name
'Ross, Tamsyn M.'
'Moubaraki, Boujemaa'
'Wallwork, Kia S.'
'Batten, Stuart R.'
'Murray, Keith S.'

_publ_section_title
;
 A temperature-dependent order-disorder and crystallographic phase
 transition in a 0D Fe(ii) spin crossover compound and its non-spin
 crossover Co(ii) isomorph.
;
_journal_issue 39
_journal_name_full 'Dalton transactions (Cambridge, England : 2003)'
_journal_page_first 10147
_journal_page_last 10155
_journal_paper_doi 10.1039/c1dt10961h
_journal_volume 40
_journal_year 2011
_chemical_formula_moiety 'C44 H56 Co N18 Se2'
_chemical_formula_sum 'C44 H56 Co N18 Se2'
_chemical_formula_weight 1053.92
_chemical_name_common '[Co(II)(NCSe)2(DDE)2]'
_chemical_name_systematic
;
[Co(II)(NCSe)2(DDE)2]
;
_space_group_IT_number 13
_symmetry_cell_setting monoclinic
_symmetry_space_group_name_Hall '-P 2yc'
_symmetry_space_group_name_H-M 'P 1 2/c 1'
_atom_sites_solution_hydrogens geom
_atom_sites_solution_primary direct
_atom_sites_solution_secondary difmap
_audit_creation_method SHELXL-97
_cell_angle_alpha 90.00
_cell_angle_beta 91.91(3)
_cell_angle_gamma 90.00
_cell_formula_units_Z 4
_cell_length_a 20.995(4)
_cell_length_b 13.655(3)
_cell_length_c 17.347(4)
_cell_measurement_reflns_used 41197
_cell_measurement_temperature 173(1)
_cell_measurement_theta_max 26.49
_cell_measurement_theta_min 0.97
_cell_volume 4970.4(18)
_computing_cell_refinement 'Bruker SMART (Bruker)'
_computing_data_collection 'Bruker SMART (Bruker)'
_computing_data_reduction 'Bruker SAINT (Bruker)'
_computing_molecular_graphics 'X-Seed (Barbour, 1999)'
_computing_publication_material 'CIFTAB (Sheldrick, 1997)'
_computing_structure_refinement 'SHELXL-97 (Sheldrick, 1997)'
_computing_structure_solution 'SHELXS-97 (Sheldrick, 1990)'
_diffrn_ambient_temperature 173(1)
_diffrn_measured_fraction_theta_full 0.978
_diffrn_measured_fraction_theta_max 0.978
_diffrn_measurement_device_type 'Bruker X8 Apex II CCD'
_diffrn_measurement_method 'phi and omega scans'
_diffrn_radiation_monochromator graphite
_diffrn_radiation_source 'fine-focus sealed tube'
_diffrn_radiation_type MoK\a
_diffrn_radiation_wavelength 0.71073
_diffrn_reflns_av_R_equivalents 0.3504
_diffrn_reflns_av_sigmaI/netI 0.4439
_diffrn_reflns_limit_h_max 26
_diffrn_reflns_limit_h_min -26
_diffrn_reflns_limit_k_max 15
_diffrn_reflns_limit_k_min -12
_diffrn_reflns_limit_l_max 21
_diffrn_reflns_limit_l_min -21
_diffrn_reflns_number 41197
_diffrn_reflns_theta_full 26.49
_diffrn_reflns_theta_max 26.49
_diffrn_reflns_theta_min 0.97
_exptl_absorpt_coefficient_mu 1.861
_exptl_absorpt_correction_T_max 0.9816
_exptl_absorpt_correction_T_min 0.9816
_exptl_absorpt_correction_type multi-scan
_exptl_absorpt_process_details SADABS
_exptl_crystal_colour yellow
_exptl_crystal_density_diffrn 1.408
_exptl_crystal_density_method 'not measured'
_exptl_crystal_description block
_exptl_crystal_F_000 2164
_exptl_crystal_size_max 0.01
_exptl_crystal_size_mid 0.01
_exptl_crystal_size_min 0.01
_refine_diff_density_max 1.076
_refine_diff_density_min -1.295
_refine_diff_density_rms 0.250
_refine_ls_extinction_method none
_refine_ls_goodness_of_fit_ref 0.936
_refine_ls_hydrogen_treatment constr
_refine_ls_matrix_type full
_refine_ls_number_parameters 595
_refine_ls_number_reflns 10077
_refine_ls_number_restraints 72
_refine_ls_restrained_S_all 0.936
_refine_ls_R_factor_all 0.3300
_refine_ls_R_factor_gt 0.0966
_refine_ls_shift/su_max 0.000
_refine_ls_shift/su_mean 0.000
_refine_ls_structure_factor_coef Fsqd
_refine_ls_weighting_details 'calc w=1/[\s^2^(Fo^2^)+(0.2000P)^2^+0.0000P] where P=(Fo^2^+2Fc^2^)/3'
_refine_ls_weighting_scheme calc
_refine_ls_wR_factor_gt 0.1817
_refine_ls_wR_factor_ref 0.2851
_reflns_number_gt 2942
_reflns_number_total 10077
_reflns_threshold_expression >2sigma(I)
_cod_data_source_file c1dt10961h.txt
_cod_data_source_block 4b
_cod_depositor_comments
;
The following automatic conversions were performed:

'_exptl_absorpt_correction_type' value 'Multi-scan' changed to
'multi-scan' according to
/home/saulius/struct/CIF-dictionaries/cif_core.dic dictionary named
'cif_core.dic' version 2.4.1 from 2010-06-29.

Automatic conversion script
Id: cif_fix_values 1715 2011-07-08 13:25:40Z adriana 
;
_cod_original_sg_symbol_H-M P2/c
_cod_database_code 7016902

loop_
_symmetry_equiv_pos_as_xyz
'x, y, z'
'-x, y, -z+1/2'
'-x, -y, -z'
'x, -y, z-1/2'

loop_
_atom_site_label
_atom_site_type_symbol
_atom_site_fract_x
_atom_site_fract_y
_atom_site_fract_z
_atom_site_U_iso_or_equiv
_atom_site_adp_type
_atom_site_occupancy
_atom_site_symmetry_multiplicity
_atom_site_calc_flag
_atom_site_refinement_flags
Se1 Se 1.15961(7) 1.21686(11) 0.67480(10) 0.0448(5) Uani 1 1 d .
Co1 Co 1.0000 0.96523(16) 0.7500 0.0212(6) Uani 1 2 d S
N5 N 0.9963(5) 0.6238(7) 0.6432(6) 0.030(3) Uani 1 1 d U
N8 N 1.0000(6) 0.4540(7) 0.6525(6) 0.037(3) Uani 1 1 d .
N7 N 0.8968(5) 0.7027(7) 0.6209(6) 0.028(3) Uani 1 1 d .
N4 N 0.9658(5) 0.9569(7) 0.6350(6) 0.023(2) Uani 1 1 d .
N3 N 0.9914(4) 0.7906(7) 0.6296(6) 0.021(2) Uani 1 1 d .
C14 C 0.8683(7) 0.6115(10) 0.6285(7) 0.037(4) Uani 1 1 d .
C11 C 0.9432(6) 1.0382(9) 0.5978(8) 0.030(3) Uani 1 1 d .
H11 H 0.9485 1.0993 0.6234 0.037 Uiso 1 1 calc R
N6 N 0.9012(5) 0.5294(7) 0.6410(6) 0.031(3) Uani 1 1 d .
C8 C 0.9309(6) 0.8663(9) 0.5226(7) 0.024(3) Uani 1 1 d .
H8 H 0.9274 0.8052 0.4966 0.029 Uiso 1 1 calc R
C6 C 1.0564(5) 0.7981(9) 0.6561(7) 0.019(3) Uani 1 1 d .
N9 N 0.8052(6) 0.6095(9) 0.6215(8) 0.052(4) Uani 1 1 d .
N1 N 1.0656(6) 1.0735(8) 0.7243(7) 0.039(3) Uani 1 1 d .
C10 C 0.9141(6) 1.0384(9) 0.5275(8) 0.025(3) Uani 1 1 d .
H10 H 0.8988 1.0978 0.5050 0.030 Uiso 1 1 calc R
C12 C 0.9597(6) 0.6999(9) 0.6305(8) 0.029(3) Uani 1 1 d .
C5 C 1.1032(6) 0.7430(8) 0.6234(8) 0.032(4) Uani 1 1 d .
H5 H 1.0930 0.6988 0.5825 0.039 Uiso 1 1 calc R
N2 N 1.0686(5) 0.8593(7) 0.7137(6) 0.026(3) Uani 1 1 d .
C13 C 0.9639(7) 0.5378(10) 0.6455(7) 0.034(4) Uani 1 1 d .
C7 C 0.9600(6) 0.8732(8) 0.5947(7) 0.019(3) Uani 1 1 d .
C9 C 0.9068(6) 0.9516(10) 0.4891(8) 0.033(4) Uani 1 1 d .
H9 H 0.8855 0.9495 0.4399 0.039 Uiso 1 1 calc R
C1 C 1.1024(6) 1.1290(9) 0.7049(8) 0.028(3) Uani 1 1 d .
C19 C 0.7705(7) 0.5157(11) 0.6324(10) 0.060(5) Uani 1 1 d U
H19A H 0.7945 0.4609 0.6097 0.072 Uiso 1 1 calc R
H19B H 0.7279 0.5189 0.6063 0.072 Uiso 1 1 calc R
C2 C 1.1302(6) 0.8665(10) 0.7376(8) 0.040(4) Uani 1 1 d .
H2 H 1.1399 0.9129 0.7771 0.048 Uiso 1 1 calc R
C4 C 1.1657(6) 0.7533(11) 0.6515(8) 0.043(4) Uani 1 1 d .
H4 H 1.1987 0.7170 0.6286 0.052 Uiso 1 1 calc R
C21 C 0.7665(6) 0.6980(10) 0.6069(9) 0.046(4) Uani 1 1 d .
H21A H 0.7907 0.7562 0.6252 0.056 Uiso 1 1 calc R
H21B H 0.7271 0.6938 0.6364 0.056 Uiso 1 1 calc R
C16 C 1.0964(8) 0.4556(12) 0.5730(9) 0.069(5) Uani 1 1 d U
H16A H 1.0869 0.3911 0.5506 0.104 Uiso 1 1 calc R
H16B H 1.1426 0.4655 0.5760 0.104 Uiso 1 1 calc R
H16C H 1.0765 0.5065 0.5404 0.104 Uiso 1 1 calc R
C3 C 1.1799(6) 0.8140(11) 0.7108(9) 0.045(4) Uani 1 1 d .
H3 H 1.2219 0.8198 0.7325 0.053 Uiso 1 1 calc R
C17 C 0.9687(8) 0.3618(10) 0.6516(9) 0.055(5) Uani 1 1 d U
H17A H 0.9323 0.3657 0.6864 0.066 Uiso 1 1 calc R
H17B H 0.9988 0.3125 0.6735 0.066 Uiso 1 1 calc R
C20 C 0.7639(9) 0.4996(13) 0.7169(12) 0.094(7) Uani 1 1 d U
H20A H 0.8050 0.5114 0.7438 0.141 Uiso 1 1 calc R
H20B H 0.7504 0.4320 0.7259 0.141 Uiso 1 1 calc R
H20C H 0.7320 0.5448 0.7364 0.141 Uiso 1 1 calc R
C18 C 0.9434(8) 0.3242(10) 0.5720(9) 0.059(5) Uani 1 1 d U
H18A H 0.9079 0.3657 0.5536 0.089 Uiso 1 1 calc R
H18B H 0.9285 0.2565 0.5771 0.089 Uiso 1 1 calc R
H18C H 0.9777 0.3266 0.5351 0.089 Uiso 1 1 calc R
C22 C 0.7495(7) 0.7094(11) 0.5235(9) 0.058(5) Uani 1 1 d .
H22A H 0.7873 0.7298 0.4959 0.087 Uiso 1 1 calc R
H22B H 0.7162 0.7593 0.5170 0.087 Uiso 1 1 calc R
H22C H 0.7339 0.6469 0.5027 0.087 Uiso 1 1 calc R
C15 C 1.0701(7) 0.4611(10) 0.6533(9) 0.047(4) Uani 1 1 d U
H15A H 1.0885 0.4073 0.6851 0.057 Uiso 1 1 calc R
H15B H 1.0834 0.5238 0.6775 0.057 Uiso 1 1 calc R
Se2 Se 0.65678(7) 0.71944(11) 0.83169(10) 0.0463(5) Uani 1 1 d .
Co2 Co 0.5000 0.46057(16) 0.7500 0.0218(6) Uani 1 2 d S
N16 N 0.5191(5) 0.1176(7) 0.6421(6) 0.030(3) Uani 1 1 d .
N15 N 0.6192(6) 0.0347(8) 0.6461(6) 0.037(3) Uani 1 1 d U
N12 N 0.5150(4) 0.2882(7) 0.6277(6) 0.023(3) Uani 1 1 d .
C34 C 0.5516(6) 0.2009(9) 0.6301(7) 0.025(3) Uani 1 1 d .
N14 N 0.6131(5) 0.2098(7) 0.6252(6) 0.027(3) Uani 1 1 d .
N18 N 0.5278(5) -0.0494(7) 0.6545(7) 0.035(3) Uani 1 1 d .
N10 N 0.5655(5) 0.5684(7) 0.7836(6) 0.024(3) Uani 1 1 d .
N11 N 0.5376(5) 0.4552(7) 0.6370(6) 0.026(3) Uani 1 1 d .
C26 C 0.5930(6) 0.4550(10) 0.4951(7) 0.028(3) Uani 1 1 d .
H26 H 0.6137 0.4551 0.4472 0.034 Uiso 1 1 calc R
C36 C 0.5566(7) 0.0371(9) 0.6480(8) 0.031(3) Uani 1 1 d .
C28 C 0.5434(5) 0.3738(8) 0.5946(8) 0.021(3) Uani 1 1 d .
C29 C 0.4508(6) 0.2888(9) 0.6488(7) 0.021(3) Uani 1 1 d .
C30 C 0.4078(6) 0.2234(10) 0.6148(8) 0.036(4) Uani 1 1 d .
H30 H 0.4203 0.1791 0.5759 0.043 Uiso 1 1 calc R
N17 N 0.7078(6) 0.1285(8) 0.6326(7) 0.048(4) Uani 1 1 d .
N13 N 0.4364(4) 0.3518(7) 0.7030(6) 0.025(3) Uani 1 1 d .
C23 C 0.6007(6) 0.6276(9) 0.8018(7) 0.022(3) Uani 1 1 d .
C32 C 0.3294(6) 0.2907(10) 0.6959(8) 0.037(4) Uani 1 1 d U
H32 H 0.2871 0.2927 0.7139 0.044 Uiso 1 1 calc R
C24 C 0.5590(6) 0.5368(9) 0.6049(7) 0.027(3) Uani 1 1 d .
H24 H 0.5551 0.5962 0.6328 0.032 Uiso 1 1 calc R
C33 C 0.3758(6) 0.3535(10) 0.7253(8) 0.034(4) Uani 1 1 d .
H33 H 0.3642 0.4000 0.7630 0.040 Uiso 1 1 calc R
C35 C 0.6443(6) 0.1227(11) 0.6349(8) 0.037(4) Uani 1 1 d .
C25 C 0.5861(7) 0.5409(9) 0.5348(8) 0.037(4) Uani 1 1 d .
H25 H 0.5997 0.6015 0.5141 0.044 Uiso 1 1 calc R
C37 C 0.7429(6) 0.2214(11) 0.6156(8) 0.043(4) Uani 1 1 d .
H37A H 0.7190 0.2772 0.6368 0.051 Uiso 1 1 calc R
H37B H 0.7851 0.2193 0.6428 0.051 Uiso 1 1 calc R
C41 C 0.5641(8) -0.1398(9) 0.6643(8) 0.048(4) Uani 1 1 d .
H41A H 0.5391 -0.1875 0.6939 0.058 Uiso 1 1 calc R
H41B H 0.6042 -0.1261 0.6942 0.058 Uiso 1 1 calc R
C31 C 0.3464(6) 0.2253(11) 0.6398(8) 0.042(4) Uani 1 1 d .
H31 H 0.3155 0.1814 0.6182 0.051 Uiso 1 1 calc R
C27 C 0.5705(6) 0.3702(10) 0.5237(8) 0.031(4) Uani 1 1 d .
H27 H 0.5734 0.3105 0.4959 0.038 Uiso 1 1 calc R
C42 C 0.5795(8) -0.1830(10) 0.5882(9) 0.053(5) Uani 1 1 d .
H42A H 0.5400 -0.1945 0.5579 0.079 Uiso 1 1 calc R
H42B H 0.6020 -0.2453 0.5963 0.079 Uiso 1 1 calc R
H42C H 0.6067 -0.1377 0.5604 0.079 Uiso 1 1 calc R
C43 C 0.4589(8) -0.0539(10) 0.6492(8) 0.047(4) Uani 1 1 d .
H43A H 0.4416 0.0020 0.6782 0.056 Uiso 1 1 calc R
H43B H 0.4449 -0.1148 0.6746 0.056 Uiso 1 1 calc R
C44 C 0.4305(8) -0.0517(10) 0.5676(9) 0.058(5) Uani 1 1 d .
H44A H 0.4479 0.0042 0.5398 0.086 Uiso 1 1 calc R
H44B H 0.3841 -0.0454 0.5693 0.086 Uiso 1 1 calc R
H44C H 0.4412 -0.1125 0.5410 0.086 Uiso 1 1 calc R
C39 C 0.7481(8) 0.0395(13) 0.6454(11) 0.075(5) Uani 1 1 d U
H39A H 0.7309 -0.0010 0.6872 0.090 Uiso 1 1 calc R
H39B H 0.7923 0.0588 0.6606 0.090 Uiso 1 1 calc R
C40 C 0.7477(9) -0.0180(13) 0.5710(12) 0.094(7) Uani 1 1 d U
H40A H 0.7036 -0.0319 0.5542 0.141 Uiso 1 1 calc R
H40B H 0.7707 -0.0797 0.5792 0.141 Uiso 1 1 calc R
H40C H 0.7685 0.0204 0.5313 0.141 Uiso 1 1 calc R
C38 C 0.7526(8) 0.2396(12) 0.5318(10) 0.069(5) Uani 1 1 d U
H38A H 0.7809 0.1893 0.5117 0.104 Uiso 1 1 calc R
H38B H 0.7718 0.3043 0.5252 0.104 Uiso 1 1 calc R
H38C H 0.7114 0.2371 0.5036 0.104 Uiso 1 1 calc R

loop_
_atom_site_aniso_label
_atom_site_aniso_U_11
_atom_site_aniso_U_22
_atom_site_aniso_U_33
_atom_site_aniso_U_23
_atom_site_aniso_U_13
_atom_site_aniso_U_12
Se1 0.0419(10) 0.0338(9) 0.0588(12) 0.0077(9) 0.0038(8) -0.0155(8)
Co1 0.0293(15) 0.0129(13) 0.0218(16) 0.000 0.0070(12) 0.000
N5 0.040(6) 0.013(6) 0.038(6) -0.001(5) 0.002(5) 0.006(5)
N8 0.084(10) 0.010(6) 0.017(7) -0.003(5) -0.011(6) 0.009(6)
N7 0.037(7) 0.019(7) 0.028(7) 0.000(5) 0.003(6) -0.003(5)
N4 0.034(7) 0.015(6) 0.021(6) 0.001(5) 0.015(5) 0.005(5)
N3 0.029(6) 0.009(6) 0.024(7) 0.001(5) 0.006(5) -0.003(5)
C14 0.065(11) 0.031(9) 0.014(8) 0.000(7) -0.007(8) -0.011(8)
C11 0.043(9) 0.024(8) 0.025(9) 0.000(7) 0.011(7) 0.001(7)
N6 0.045(8) 0.011(6) 0.037(8) -0.001(5) -0.007(6) 0.001(6)
C8 0.028(8) 0.017(7) 0.026(9) -0.005(6) 0.002(7) 0.000(6)
C6 0.011(6) 0.026(8) 0.020(8) 0.007(6) 0.003(6) 0.012(6)
N9 0.035(8) 0.039(8) 0.082(12) -0.001(7) -0.007(7) -0.025(6)
N1 0.045(8) 0.020(7) 0.051(9) 0.007(6) 0.007(7) -0.004(6)
C10 0.035(8) 0.017(7) 0.025(9) 0.007(7) 0.005(7) 0.005(6)
C12 0.026(8) 0.033(9) 0.029(9) 0.013(7) 0.003(7) -0.005(7)
C5 0.043(9) 0.019(8) 0.036(10) -0.001(6) 0.013(8) 0.007(6)
N2 0.026(7) 0.028(7) 0.023(7) -0.014(5) 0.005(5) 0.012(5)
C13 0.069(11) 0.022(8) 0.013(8) -0.005(7) 0.010(7) -0.004(8)
C7 0.025(7) 0.022(8) 0.011(7) -0.005(6) 0.003(6) 0.000(6)
C9 0.022(8) 0.039(9) 0.038(10) 0.002(8) 0.003(7) 0.003(7)
C1 0.034(9) 0.024(8) 0.026(9) 0.001(7) -0.013(7) 0.006(7)
C19 0.057(8) 0.050(8) 0.073(9) -0.001(7) 0.003(7) -0.007(7)
C2 0.034(9) 0.044(10) 0.041(11) -0.005(8) -0.007(8) -0.005(7)
C4 0.026(9) 0.071(12) 0.031(10) 0.002(8) -0.004(7) 0.026(7)
C21 0.022(8) 0.041(10) 0.075(14) 0.002(9) -0.001(8) -0.005(7)
C16 0.082(9) 0.064(8) 0.063(9) 0.008(7) 0.016(7) 0.015(7)
C3 0.021(8) 0.063(11) 0.050(12) -0.012(9) 0.006(8) 0.014(7)
C17 0.073(8) 0.041(8) 0.050(8) 0.001(7) -0.011(7) 0.008(7)
C20 0.086(10) 0.090(10) 0.106(11) 0.023(8) 0.011(8) -0.005(8)
C18 0.081(9) 0.044(8) 0.052(8) -0.005(7) -0.010(7) 0.007(7)
C22 0.053(11) 0.064(12) 0.057(13) 0.015(10) 0.001(9) 0.005(9)
C15 0.053(8) 0.038(7) 0.052(8) 0.010(7) -0.001(7) 0.024(6)
Se2 0.0421(10) 0.0276(9) 0.0686(13) 0.0000(9) -0.0077(9) -0.0138(7)
Co2 0.0252(14) 0.0145(13) 0.0256(16) 0.000 -0.0019(12) 0.000
N16 0.051(8) 0.017(7) 0.021(7) -0.007(5) -0.008(6) 0.001(6)
N15 0.052(7) 0.015(5) 0.042(7) 0.002(5) -0.004(5) -0.001(5)
N12 0.023(6) 0.007(6) 0.039(7) 0.006(5) 0.004(5) 0.002(5)
C34 0.038(9) 0.020(8) 0.017(8) 0.002(6) 0.002(6) -0.007(7)
N14 0.036(7) 0.011(6) 0.035(7) -0.004(5) -0.002(6) 0.001(5)
N18 0.047(8) 0.017(7) 0.040(8) 0.003(6) 0.003(6) -0.008(6)
N10 0.038(7) 0.020(7) 0.015(7) 0.001(5) 0.000(5) -0.010(5)
N11 0.040(7) 0.007(6) 0.030(7) 0.005(5) -0.005(5) -0.007(5)
C26 0.030(8) 0.042(9) 0.014(8) -0.001(7) 0.009(6) 0.007(7)
C36 0.048(9) 0.015(8) 0.031(9) -0.002(7) -0.001(7) -0.003(7)
C28 0.020(7) 0.008(7) 0.035(9) 0.005(6) -0.002(7) 0.004(5)
C29 0.030(8) 0.013(7) 0.021(8) 0.003(6) 0.005(6) 0.006(6)
C30 0.041(9) 0.035(9) 0.032(9) -0.016(7) -0.004(7) 0.005(7)
N17 0.046(9) 0.034(8) 0.063(10) 0.004(7) -0.007(7) 0.021(6)
N13 0.015(6) 0.032(7) 0.028(7) -0.001(6) -0.001(5) 0.002(5)
C23 0.035(8) 0.016(7) 0.015(8) 0.002(6) -0.004(6) 0.004(6)
C32 0.019(6) 0.054(7) 0.037(7) -0.001(6) -0.001(6) -0.011(6)
C24 0.041(8) 0.017(7) 0.022(8) 0.006(7) -0.003(7) -0.002(6)
C33 0.022(8) 0.055(10) 0.023(9) 0.000(7) 0.001(7) 0.010(7)
C35 0.028(9) 0.058(11) 0.023(9) -0.009(8) -0.002(7) 0.019(8)
C25 0.066(11) 0.014(8) 0.032(10) 0.004(7) 0.013(8) 0.006(7)
C37 0.036(9) 0.052(10) 0.038(10) -0.007(8) -0.009(8) 0.010(8)
C41 0.091(13) 0.013(8) 0.042(11) 0.005(7) 0.023(9) 0.000(8)
C31 0.037(9) 0.048(10) 0.040(10) -0.013(8) -0.008(8) -0.010(8)
C27 0.041(9) 0.029(9) 0.025(9) 0.007(7) 0.017(7) 0.001(7)
C42 0.088(13) 0.027(9) 0.045(11) -0.007(8) 0.022(10) -0.010(8)
C43 0.092(14) 0.023(9) 0.025(9) -0.001(7) 0.004(9) -0.013(8)
C44 0.090(14) 0.027(10) 0.056(12) 0.001(8) 0.014(10) -0.008(8)
C39 0.062(8) 0.078(9) 0.085(10) 0.009(8) 0.003(7) 0.013(7)
C40 0.089(10) 0.083(9) 0.108(11) -0.005(8) 0.005(8) 0.007(8)
C38 0.067(9) 0.084(9) 0.056(9) 0.003(7) 0.003(7) -0.005(7)

loop_
_atom_type_symbol
_atom_type_description
_atom_type_scat_dispersion_real
_atom_type_scat_dispersion_imag
_atom_type_scat_source
C C 0.0033 0.0016 'International Tables Vol C Tables 4.2.6.8 and 6.1.1.4'
H H 0.0000 0.0000 'International Tables Vol C Tables 4.2.6.8 and 6.1.1.4'
N N 0.0061 0.0033 'International Tables Vol C Tables 4.2.6.8 and 6.1.1.4'
Co Co 0.3494 0.9721 'International Tables Vol C Tables 4.2.6.8 and 6.1.1.4'
Se Se -0.0929 2.2259 'International Tables Vol C Tables 4.2.6.8 and 6.1.1.4'

loop_
_geom_angle_atom_site_label_1
_geom_angle_atom_site_label_2
_geom_angle_atom_site_label_3
_geom_angle
_geom_angle_site_symmetry_1
_geom_angle_site_symmetry_3
N1 Co1 N1 89.3(6) 2_756 .
N1 Co1 N4 92.5(4) 2_756 2_756
N1 Co1 N4 92.0(4) . 2_756
N1 Co1 N4 92.0(4) 2_756 .
N1 Co1 N4 92.5(4) . .
N4 Co1 N4 173.8(5) 2_756 .
N1 Co1 N2 87.8(4) 2_756 2_756
N1 Co1 N2 175.0(4) . 2_756
N4 Co1 N2 84.1(4) 2_756 2_756
N4 Co1 N2 91.7(4) . 2_756
N1 Co1 N2 175.0(5) 2_756 .
N1 Co1 N2 87.8(4) . .
N4 Co1 N2 91.7(4) 2_756 .
N4 Co1 N2 84.1(4) . .
N2 Co1 N2 95.4(6) 2_756 .
C12 N5 C13 113.5(12) . .
C13 N8 C17 118.9(13) . .
C13 N8 C15 119.6(11) . .
C17 N8 C15 121.3(11) . .
C12 N7 C14 113.1(11) . .
C7 N4 C11 115.0(11) . .
C7 N4 Co1 124.3(8) . .
C11 N4 Co1 120.5(8) . .
C12 N3 C6 120.4(10) . .
C12 N3 C7 119.3(10) . .
C6 N3 C7 120.0(9) . .
N9 C14 N6 120.6(13) . .
N9 C14 N7 116.2(13) . .
N6 C14 N7 123.1(13) . .
C10 C11 N4 124.9(12) . .
C10 C11 H11 117.6 . .
N4 C11 H11 117.6 . .
C13 N6 C14 116.6(12) . .
C7 C8 C9 117.9(11) . .
C7 C8 H8 121.1 . .
C9 C8 H8 121.1 . .
N2 C6 C5 122.3(11) . .
N2 C6 N3 116.6(10) . .
C5 C6 N3 121.1(12) . .
C14 N9 C21 122.8(11) . .
C14 N9 C19 119.8(13) . .
C21 N9 C19 117.3(12) . .
C1 N1 Co1 174.6(12) . .
C11 C10 C9 118.7(12) . .
C11 C10 H10 120.7 . .
C9 C10 H10 120.7 . .
N5 C12 N7 128.5(12) . .
N5 C12 N3 115.3(11) . .
N7 C12 N3 116.2(11) . .
C6 C5 C4 118.6(13) . .
C6 C5 H5 120.7 . .
C4 C5 H5 120.7 . .
C6 N2 C2 116.0(11) . .
C6 N2 Co1 122.1(8) . .
C2 N2 Co1 120.4(9) . .
N6 C13 N5 124.9(12) . .
N6 C13 N8 118.6(12) . .
N5 C13 N8 116.5(13) . .
N4 C7 C8 124.1(11) . .
N4 C7 N3 114.7(10) . .
C8 C7 N3 121.0(10) . .
C10 C9 C8 119.3(13) . .
C10 C9 H9 120.3 . .
C8 C9 H9 120.3 . .
N1 C1 Se1 179.5(15) . .
N9 C19 C20 108.3(13) . .
N9 C19 H19A 110.0 . .
C20 C19 H19A 110.0 . .
N9 C19 H19B 110.0 . .
C20 C19 H19B 110.0 . .
H19A C19 H19B 108.4 . .
N2 C2 C3 126.4(13) . .
N2 C2 H2 116.8 . .
C3 C2 H2 116.8 . .
C3 C4 C5 120.7(14) . .
C3 C4 H4 119.6 . .
C5 C4 H4 119.6 . .
N9 C21 C22 111.5(13) . .
N9 C21 H21A 109.3 . .
C22 C21 H21A 109.3 . .
N9 C21 H21B 109.3 . .
C22 C21 H21B 109.3 . .
H21A C21 H21B 108.0 . .
C15 C16 H16A 109.5 . .
C15 C16 H16B 109.5 . .
H16A C16 H16B 109.5 . .
C15 C16 H16C 109.5 . .
H16A C16 H16C 109.5 . .
H16B C16 H16C 109.5 . .
C4 C3 C2 115.7(14) . .
C4 C3 H3 122.1 . .
C2 C3 H3 122.1 . .
N8 C17 C18 116.6(13) . .
N8 C17 H17A 108.1 . .
C18 C17 H17A 108.1 . .
N8 C17 H17B 108.1 . .
C18 C17 H17B 108.1 . .
H17A C17 H17B 107.3 . .
C19 C20 H20A 109.5 . .
C19 C20 H20B 109.5 . .
H20A C20 H20B 109.5 . .
C19 C20 H20C 109.5 . .
H20A C20 H20C 109.5 . .
H20B C20 H20C 109.5 . .
C17 C18 H18A 109.5 . .
C17 C18 H18B 109.5 . .
H18A C18 H18B 109.5 . .
C17 C18 H18C 109.5 . .
H18A C18 H18C 109.5 . .
H18B C18 H18C 109.5 . .
C21 C22 H22A 109.5 . .
C21 C22 H22B 109.5 . .
H22A C22 H22B 109.5 . .
C21 C22 H22C 109.5 . .
H22A C22 H22C 109.5 . .
H22B C22 H22C 109.5 . .
N8 C15 C16 112.4(13) . .
N8 C15 H15A 109.1 . .
C16 C15 H15A 109.1 . .
N8 C15 H15B 109.1 . .
C16 C15 H15B 109.1 . .
H15A C15 H15B 107.8 . .
N10 Co2 N10 90.1(6) . 2_656
N10 Co2 N11 91.6(4) . 2_656
N10 Co2 N11 91.2(4) 2_656 2_656
N10 Co2 N11 91.2(4) . .
N10 Co2 N11 91.6(4) 2_656 .
N11 Co2 N11 176.1(5) 2_656 .
N10 Co2 N13 173.8(4) . .
N10 Co2 N13 89.2(4) 2_656 .
N11 Co2 N13 94.6(4) 2_656 .
N11 Co2 N13 82.7(4) . .
N10 Co2 N13 89.2(4) . 2_656
N10 Co2 N13 173.8(4) 2_656 2_656
N11 Co2 N13 82.7(4) 2_656 2_656
N11 Co2 N13 94.6(4) . 2_656
N13 Co2 N13 92.2(5) . 2_656
C34 N16 C36 113.7(12) . .
C36 N15 C35 112.5(11) . .
C29 N12 C34 121.3(10) . .
C29 N12 C28 120.7(9) . .
C34 N12 C28 117.6(10) . .
N14 C34 N16 126.6(12) . .
N14 C34 N12 117.2(10) . .
N16 C34 N12 116.0(12) . .
C34 N14 C35 112.6(11) . .
C36 N18 C43 119.2(11) . .
C36 N18 C41 121.5(12) . .
C43 N18 C41 119.3(11) . .
C23 N10 Co2 179.4(11) . .
C24 N11 C28 115.2(11) . .
C24 N11 Co2 119.7(9) . .
C28 N11 Co2 125.1(8) . .
C27 C26 C25 120.3(13) . .
C27 C26 H26 119.9 . .
C25 C26 H26 119.9 . .
N15 C36 N18 115.8(12) . .
N15 C36 N16 126.6(12) . .
N18 C36 N16 117.5(13) . .
N11 C28 C27 124.7(11) . .
N11 C28 N12 114.1(12) . .
C27 C28 N12 121.2(11) . .
N13 C29 C30 124.2(12) . .
N13 C29 N12 115.7(11) . .
C30 C29 N12 120.1(11) . .
C31 C30 C29 117.3(13) . .
C31 C30 H30 121.3 . .
C29 C30 H30 121.3 . .
C35 N17 C39 120.5(13) . .
C35 N17 C37 123.5(11) . .
C39 N17 C37 115.9(12) . .
C29 N13 C33 117.3(11) . .
C29 N13 Co2 124.7(8) . .
C33 N13 Co2 117.7(9) . .
N10 C23 Se2 179.0(12) . .
C31 C32 C33 117.8(13) . .
C31 C32 H32 121.1 . .
C33 C32 H32 121.1 . .
N11 C24 C25 124.5(12) . .
N11 C24 H24 117.8 . .
C25 C24 H24 117.8 . .
N13 C33 C32 123.2(13) . .
N13 C33 H33 118.4 . .
C32 C33 H33 118.4 . .
N15 C35 N17 117.3(12) . .
N15 C35 N14 127.8(13) . .
N17 C35 N14 114.8(13) . .
C24 C25 C26 117.9(12) . .
C24 C25 H25 121.0 . .
C26 C25 H25 121.0 . .
C38 C37 N17 114.5(12) . .
C38 C37 H37A 108.6 . .
N17 C37 H37A 108.6 . .
C38 C37 H37B 108.6 . .
N17 C37 H37B 108.6 . .
H37A C37 H37B 107.6 . .
N18 C41 C42 111.1(12) . .
N18 C41 H41A 109.4 . .
C42 C41 H41A 109.4 . .
N18 C41 H41B 109.4 . .
C42 C41 H41B 109.4 . .
H41A C41 H41B 108.0 . .
C30 C31 C32 120.2(12) . .
C30 C31 H31 119.9 . .
C32 C31 H31 119.9 . .
C26 C27 C28 117.3(12) . .
C26 C27 H27 121.3 . .
C28 C27 H27 121.3 . .
C41 C42 H42A 109.5 . .
C41 C42 H42B 109.5 . .
H42A C42 H42B 109.5 . .
C41 C42 H42C 109.5 . .
H42A C42 H42C 109.5 . .
H42B C42 H42C 109.5 . .
N18 C43 C44 114.8(13) . .
N18 C43 H43A 108.6 . .
C44 C43 H43A 108.6 . .
N18 C43 H43B 108.6 . .
C44 C43 H43B 108.6 . .
H43A C43 H43B 107.6 . .
C43 C44 H44A 109.5 . .
C43 C44 H44B 109.5 . .
H44A C44 H44B 109.5 . .
C43 C44 H44C 109.5 . .
H44A C44 H44C 109.5 . .
H44B C44 H44C 109.5 . .
N17 C39 C40 107.9(14) . .
N17 C39 H39A 110.1 . .
C40 C39 H39A 110.1 . .
N17 C39 H39B 110.1 . .
C40 C39 H39B 110.1 . .
H39A C39 H39B 108.4 . .
C39 C40 H40A 109.5 . .
C39 C40 H40B 109.5 . .
H40A C40 H40B 109.5 . .
C39 C40 H40C 109.5 . .
H40A C40 H40C 109.5 . .
H40B C40 H40C 109.5 . .
C37 C38 H38A 109.5 . .
C37 C38 H38B 109.5 . .
H38A C38 H38B 109.5 . .
C37 C38 H38C 109.5 . .
H38A C38 H38C 109.5 . .
H38B C38 H38C 109.5 . .

loop_
_geom_bond_atom_site_label_1
_geom_bond_atom_site_label_2
_geom_bond_distance
_geom_bond_site_symmetry_2
Se1 C1 1.788(15) .
Co1 N1 2.078(12) 2_756
Co1 N1 2.078(12) .
Co1 N4 2.100(10) 2_756
Co1 N4 2.100(10) .
Co1 N2 2.150(9) 2_756
Co1 N2 2.150(9) .
N5 C12 1.306(15) .
N5 C13 1.360(16) .
N8 C13 1.375(16) .
N8 C17 1.420(17) .
N8 C15 1.475(17) .
N7 C12 1.326(14) .
N7 C14 1.390(15) .
N4 C7 1.342(14) .
N4 C11 1.361(15) .
N3 C12 1.406(15) .
N3 C6 1.429(13) .
N3 C7 1.430(14) .
C14 N9 1.326(17) .
C14 N6 1.331(16) .
C11 C10 1.347(16) .
C11 H11 0.9500 .
N6 C13 1.320(16) .
C8 C7 1.377(15) .
C8 C9 1.389(16) .
C8 H8 0.9500 .
C6 N2 1.322(14) .
C6 C5 1.375(16) .
N9 C21 1.472(16) .
N9 C19 1.488(17) .
N1 C1 1.142(15) .
C10 C9 1.366(17) .
C10 H10 0.9500 .
C5 C4 1.392(17) .
C5 H5 0.9500 .
N2 C2 1.349(15) .
C9 H9 0.9500 .
C19 C20 1.49(2) .
C19 H19A 0.9900 .
C19 H19B 0.9900 .
C2 C3 1.361(18) .
C2 H2 0.9500 .
C4 C3 1.347(18) .
C4 H4 0.9500 .
C21 C22 1.487(19) .
C21 H21A 0.9900 .
C21 H21B 0.9900 .
C16 C15 1.52(2) .
C16 H16A 0.9800 .
C16 H16B 0.9800 .
C16 H16C 0.9800 .
C3 H3 0.9500 .
C17 C18 1.550(19) .
C17 H17A 0.9900 .
C17 H17B 0.9900 .
C20 H20A 0.9800 .
C20 H20B 0.9800 .
C20 H20C 0.9800 .
C18 H18A 0.9800 .
C18 H18B 0.9800 .
C18 H18C 0.9800 .
C22 H22A 0.9800 .
C22 H22B 0.9800 .
C22 H22C 0.9800 .
C15 H15A 0.9900 .
C15 H15B 0.9900 .
Se2 C23 1.785(13) .
Co2 N10 2.084(10) .
Co2 N10 2.084(10) 2_656
Co2 N11 2.138(11) 2_656
Co2 N11 2.138(11) .
Co2 N13 2.140(10) .
Co2 N13 2.140(10) 2_656
N16 C34 1.345(15) .
N16 C36 1.353(15) .
N15 C36 1.316(15) .
N15 C35 1.329(17) .
N12 C29 1.409(14) .
N12 C34 1.418(15) .
N12 C28 1.440(14) .
C34 N14 1.304(15) .
N14 C35 1.365(16) .
N18 C36 1.334(15) .
N18 C43 1.447(17) .
N18 C41 1.458(16) .
N10 C23 1.134(13) .
N11 C24 1.331(14) .
N11 C28 1.341(14) .
C26 C27 1.351(17) .
C26 C25 1.371(17) .
C26 H26 0.9500 .
C28 C27 1.373(17) .
C29 N13 1.318(15) .
C29 C30 1.387(17) .
C30 C31 1.373(17) .
C30 H30 0.9500 .
N17 C35 1.336(16) .
N17 C39 1.495(18) .
N17 C37 1.501(17) .
N13 C33 1.342(15) .
C32 C31 1.378(18) .
C32 C33 1.381(17) .
C32 H32 0.9500 .
C24 C25 1.360(17) .
C24 H24 0.9500 .
C33 H33 0.9500 .
C25 H25 0.9500 .
C37 C38 1.495(19) .
C37 H37A 0.9900 .
C37 H37B 0.9900 .
C41 C42 1.492(18) .
C41 H41A 0.9900 .
C41 H41B 0.9900 .
C31 H31 0.9500 .
C27 H27 0.9500 .
C42 H42A 0.9800 .
C42 H42B 0.9800 .
C42 H42C 0.9800 .
C43 C44 1.518(19) .
C43 H43A 0.9900 .
C43 H43B 0.9900 .
C44 H44A 0.9800 .
C44 H44B 0.9800 .
C44 H44C 0.9800 .
C39 C40 1.51(2) .
C39 H39A 0.9900 .
C39 H39B 0.9900 .
C40 H40A 0.9800 .
C40 H40B 0.9800 .
C40 H40C 0.9800 .
C38 H38A 0.9800 .
C38 H38B 0.9800 .
C38 H38C 0.9800 .
